data_7229144
loop_
_publ_author_name
'Tarassoli, Abbas'
'Nobakht, Valiollah'
'Baladi, Elham'
'CARLUCCI, LUCIA'
'Proserpio, Davide M.'

_publ_section_title
;
 Capture of volatile iodine by newly prepared and characterized non-porous
 [CuI]n-based coordination polymers
;
_journal_name_full CrystEngComm
_journal_paper_doi 10.1039/C7CE01193H
_journal_year 2017
_chemical_formula_moiety 'C18 H22 Cu I N4'
_chemical_formula_sum 'C18 H22 Cu I N4'
_chemical_formula_weight 484.85
_space_group_crystal_system triclinic
_space_group_IT_number 2
_space_group_name_Hall '-P 1'
_space_group_name_H-M_alt 'P -1'
_symmetry_space_group_name_Hall '-P 1'
_symmetry_space_group_name_H-M 'P -1'
_atom_sites_solution_hydrogens geom
_audit_creation_method SHELXL-2016/6
_audit_update_record
;
2017-08-08 deposited with the CCDC.
2017-09-11 downloaded from the CCDC.
;
_cell_angle_alpha 91.656(2)
_cell_angle_beta 97.796(2)
_cell_angle_gamma 101.320(2)
_cell_formula_units_Z 2
_cell_length_a 8.8660(12)
_cell_length_b 9.0619(12)
_cell_length_c 12.1365(16)
_cell_measurement_reflns_used 9918
_cell_measurement_temperature 296(2)
_cell_measurement_theta_max 31.24
_cell_measurement_theta_min 2.30
_cell_volume 945.7(2)
_computing_structure_refinement 'SHELXL-2016/6 (Sheldrick, 2016)'
_diffrn_ambient_temperature 296(2)
_diffrn_measured_fraction_theta_full 0.999
_diffrn_measured_fraction_theta_max 0.925
_diffrn_measurement_device_type 'CCD area detector'
_diffrn_measurement_method 'phi and omega scans'
_diffrn_radiation_monochromator graphite
_diffrn_radiation_source 'sealed tube'
_diffrn_radiation_type MoK\a
_diffrn_radiation_wavelength 0.71073
_diffrn_reflns_av_R_equivalents 0.0189
_diffrn_reflns_av_unetI/netI 0.0158
_diffrn_reflns_Laue_measured_fraction_full 0.999
_diffrn_reflns_Laue_measured_fraction_max 0.925
_diffrn_reflns_limit_h_max 12
_diffrn_reflns_limit_h_min -12
_diffrn_reflns_limit_k_max 13
_diffrn_reflns_limit_k_min -13
_diffrn_reflns_limit_l_max 17
_diffrn_reflns_limit_l_min -17
_diffrn_reflns_number 22405
_diffrn_reflns_point_group_measured_fraction_full 0.999
_diffrn_reflns_point_group_measured_fraction_max 0.925
_diffrn_reflns_theta_full 25.000
_diffrn_reflns_theta_max 31.760
_diffrn_reflns_theta_min 2.296
_exptl_absorpt_coefficient_mu 2.793
_exptl_absorpt_correction_type empirical
_exptl_absorpt_process_details sadabs
_exptl_crystal_colour light-yellow
_exptl_crystal_density_diffrn 1.703
_exptl_crystal_description plate
_exptl_crystal_F_000 480
_exptl_crystal_size_max 0.40
_exptl_crystal_size_mid 0.16
_exptl_crystal_size_min 0.08
_exptl_transmission_factor_max 0.7463
_exptl_transmission_factor_min 0.5936
_refine_diff_density_max 1.094
_refine_diff_density_min -0.524
_refine_diff_density_rms 0.085
_refine_ls_extinction_method none
_refine_ls_goodness_of_fit_ref 1.035
_refine_ls_hydrogen_treatment constr
_refine_ls_matrix_type full
_refine_ls_number_parameters 221
_refine_ls_number_reflns 5946
_refine_ls_number_restraints 0
_refine_ls_restrained_S_all 1.035
_refine_ls_R_factor_all 0.0356
_refine_ls_R_factor_gt 0.0283
_refine_ls_shift/su_max 0.001
_refine_ls_shift/su_mean 0.000
_refine_ls_structure_factor_coef Fsqd
_refine_ls_weighting_details 'w=1/[\s^2^(Fo^2^)+(0.0434P)^2^+0.5292P] where P=(Fo^2^+2Fc^2^)/3'
_refine_ls_weighting_scheme calc
_refine_ls_wR_factor_gt 0.0762
_refine_ls_wR_factor_ref 0.0810
_reflns_Friedel_coverage 0.000
_reflns_number_gt 5062
_reflns_number_total 5946
_reflns_threshold_expression 'I > 2\s(I)'
_cod_data_source_file c7ce01193h3.cif
_cod_data_source_block shelx_CCDC2
_cod_database_code 7229144
_shelx_shelxl_version_number 2016/6
_shelx_space_group_comment
;
The symmetry employed for this shelxl refinement is uniquely defined
by the following loop, which should always be used as a source of
symmetry information in preference to the above space-group names.
They are only intended as comments.
;

loop_
_space_group_symop_operation_xyz
'x, y, z'
'-x, -y, -z'

loop_
_atom_site_label
_atom_site_type_symbol
_atom_site_fract_x
_atom_site_fract_y
_atom_site_fract_z
_atom_site_U_iso_or_equiv
_atom_site_adp_type
_atom_site_occupancy
_atom_site_site_symmetry_order
_atom_site_calc_flag
_atom_site_refinement_flags_posn
_atom_site_refinement_flags_adp
C1 C 0.4832(2) 0.2127(3) 0.59027(18) 0.0383(4) Uani 1 1 d . .
C2 C 0.4129(3) 0.1939(3) 0.47916(19) 0.0438(5) Uani 1 1 d . .
H2 H 0.309076 0.192418 0.452608 0.053 Uiso 1 1 calc R U
C3 C 0.5273(3) 0.1783(2) 0.41738(17) 0.0389(4) Uani 1 1 d . .
C4 C 0.5202(4) 0.1579(3) 0.2940(2) 0.0567(6) Uani 1 1 d . .
H4A H 0.582316 0.086820 0.277414 0.085 Uiso 1 1 calc R U
H4B H 0.559195 0.252917 0.264625 0.085 Uiso 1 1 calc R U
H4C H 0.414349 0.121004 0.260637 0.085 Uiso 1 1 calc R U
C5 C 0.4134(3) 0.2382(4) 0.6919(2) 0.0570(7) Uani 1 1 d . .
H5A H 0.488146 0.236539 0.756742 0.086 Uiso 1 1 calc R U
H5B H 0.323531 0.160153 0.694220 0.086 Uiso 1 1 calc R U
H5C H 0.383354 0.334366 0.690483 0.086 Uiso 1 1 calc R U
C6 C 0.7854(3) 0.5106(2) 0.8365(2) 0.0440(5) Uani 1 1 d . .
C7 C 0.7874(3) 0.5873(3) 0.9373(2) 0.0534(6) Uani 1 1 d . .
H7 H 0.785786 0.688897 0.948491 0.064 Uiso 1 1 calc R U
C8 C 0.7924(3) 0.4834(3) 1.0175(2) 0.0473(5) Uani 1 1 d . .
C9 C 0.7822(5) 0.5693(3) 0.7225(3) 0.0669(8) Uani 1 1 d . .
H9A H 0.850249 0.525167 0.682594 0.100 Uiso 1 1 calc R U
H9B H 0.816244 0.676949 0.728531 0.100 Uiso 1 1 calc R U
H9C H 0.678228 0.543611 0.683304 0.100 Uiso 1 1 calc R U
C10 C 0.7949(5) 0.5018(4) 1.1402(3) 0.0738(10) Uani 1 1 d . .
H10A H 0.866219 0.446117 1.177557 0.111 Uiso 1 1 calc R U
H10B H 0.692602 0.464549 1.158190 0.111 Uiso 1 1 calc R U
H10C H 0.827306 0.606611 1.163775 0.111 Uiso 1 1 calc R U
C11 C 0.7995(2) 0.2057(2) 1.00957(17) 0.0383(4) Uani 1 1 d . .
H11A H 0.846654 0.221685 1.087018 0.046 Uiso 1 1 calc R U
H11B H 0.865790 0.156609 0.969950 0.046 Uiso 1 1 calc R U
C12 C 0.6425(2) 0.1015(2) 1.00286(15) 0.0313(3) Uani 1 1 d . .
C13 C 0.5033(3) 0.1512(2) 0.9870(2) 0.0403(4) Uani 1 1 d . .
H13 H 0.503991 0.252912 0.978117 0.048 Uiso 1 1 calc R U
C14 C 0.6373(3) -0.0503(2) 1.01588(19) 0.0394(4) Uani 1 1 d . .
H14 H 0.729597 -0.085603 1.026729 0.047 Uiso 1 1 calc R U
C15 C 1.0599(2) 0.3812(3) 0.54331(19) 0.0408(4) Uani 1 1 d . .
H15 H 1.101058 0.301896 0.573434 0.049 Uiso 1 1 calc R U
C16 C 0.9111(2) 0.3528(2) 0.48458(16) 0.0336(4) Uani 1 1 d . .
C17 C 0.8516(3) 0.4734(3) 0.4422(2) 0.0430(5) Uani 1 1 d . .
H17 H 0.751209 0.456653 0.403664 0.052 Uiso 1 1 calc R U
C18 C 0.8171(3) 0.1933(2) 0.46784(18) 0.0384(4) Uani 1 1 d . .
H18A H 0.815324 0.155910 0.391863 0.046 Uiso 1 1 calc R U
H18B H 0.866605 0.129024 0.517321 0.046 Uiso 1 1 calc R U
N1 N 0.63419(19) 0.20716(19) 0.59710(13) 0.0325(3) Uani 1 1 d . .
N2 N 0.6590(2) 0.18532(19) 0.48961(14) 0.0339(3) Uani 1 1 d . .
N3 N 0.7895(2) 0.36596(18) 0.85213(14) 0.0354(3) Uani 1 1 d . .
N4 N 0.7942(2) 0.35143(19) 0.96388(14) 0.0359(3) Uani 1 1 d . .
Cu1 Cu 0.78824(3) 0.20848(3) 0.73363(2) 0.03458(7) Uani 1 1 d . .
I1 I 0.97040(2) 0.02671(2) 0.75834(2) 0.04773(6) Uani 1 1 d . .

loop_
_atom_site_aniso_label
_atom_site_aniso_U_11
_atom_site_aniso_U_22
_atom_site_aniso_U_33
_atom_site_aniso_U_23
_atom_site_aniso_U_13
_atom_site_aniso_U_12
C1 0.0317(9) 0.0454(11) 0.0388(10) 0.0085(8) 0.0037(8) 0.0100(8)
C2 0.0320(10) 0.0529(13) 0.0434(11) 0.0110(9) -0.0022(8) 0.0052(9)
C3 0.0403(10) 0.0387(10) 0.0324(9) 0.0052(7) -0.0015(8) -0.0005(8)
C4 0.0626(16) 0.0653(16) 0.0346(11) 0.0032(10) -0.0012(10) 0.0002(13)
C5 0.0421(12) 0.088(2) 0.0483(13) 0.0094(13) 0.0133(10) 0.0262(13)
C6 0.0561(13) 0.0305(9) 0.0488(12) 0.0055(8) 0.0146(10) 0.0116(9)
C7 0.0660(16) 0.0327(10) 0.0640(16) -0.0067(10) 0.0246(13) 0.0070(10)
C8 0.0495(13) 0.0427(11) 0.0468(12) -0.0114(9) 0.0172(10) -0.0026(9)
C9 0.108(3) 0.0407(13) 0.0580(16) 0.0187(12) 0.0179(16) 0.0231(15)
C10 0.091(2) 0.074(2) 0.0514(16) -0.0190(14) 0.0267(16) -0.0051(17)
C11 0.0351(10) 0.0421(10) 0.0346(9) 0.0092(8) 0.0019(7) 0.0018(8)
C12 0.0361(9) 0.0335(9) 0.0237(7) 0.0041(6) 0.0045(6) 0.0048(7)
C13 0.0416(11) 0.0301(9) 0.0492(12) 0.0072(8) 0.0038(9) 0.0082(8)
C14 0.0350(10) 0.0361(10) 0.0480(12) 0.0045(8) 0.0044(8) 0.0105(8)
C15 0.0346(10) 0.0428(11) 0.0462(11) 0.0128(9) 0.0044(8) 0.0105(8)
C16 0.0322(9) 0.0402(10) 0.0301(8) 0.0055(7) 0.0101(7) 0.0075(7)
C17 0.0313(9) 0.0479(12) 0.0477(12) 0.0117(9) -0.0014(8) 0.0061(8)
C18 0.0378(10) 0.0396(10) 0.0393(10) 0.0000(8) 0.0115(8) 0.0078(8)
N1 0.0305(8) 0.0373(8) 0.0300(7) 0.0024(6) 0.0034(6) 0.0085(6)
N2 0.0334(8) 0.0360(8) 0.0304(7) 0.0014(6) 0.0042(6) 0.0030(6)
N3 0.0463(9) 0.0287(7) 0.0322(8) 0.0028(6) 0.0067(7) 0.0085(7)
N4 0.0388(9) 0.0335(8) 0.0327(8) 0.0001(6) 0.0071(6) -0.0002(6)
Cu1 0.03491(13) 0.03344(12) 0.03491(13) 0.00101(9) 0.00161(9) 0.00825(9)
I1 0.04164(9) 0.04526(9) 0.05945(11) 0.00521(7) 0.00258(7) 0.01929(6)

loop_
_atom_type_symbol
_atom_type_description
_atom_type_scat_dispersion_real
_atom_type_scat_dispersion_imag
_atom_type_scat_source
C C 0.0033 0.0016 'International Tables Vol C Tables 4.2.6.8 and 6.1.1.4'
H H 0.0000 0.0000 'International Tables Vol C Tables 4.2.6.8 and 6.1.1.4'
N N 0.0061 0.0033 'International Tables Vol C Tables 4.2.6.8 and 6.1.1.4'
Cu Cu 0.3201 1.2651 'International Tables Vol C Tables 4.2.6.8 and 6.1.1.4'
I I -0.4742 1.8119 'International Tables Vol C Tables 4.2.6.8 and 6.1.1.4'

loop_
_geom_angle_atom_site_label_1
_geom_angle_atom_site_label_2
_geom_angle_atom_site_label_3
_geom_angle
_geom_angle_site_symmetry_1
_geom_angle_site_symmetry_3
N1 C1 C2 110.29(19) . .
N1 C1 C5 120.8(2) . .
C2 C1 C5 128.9(2) . .
C3 C2 C1 106.15(19) . .
C3 C2 H2 126.9 . .
C1 C2 H2 126.9 . .
N2 C3 C2 107.05(18) . .
N2 C3 C4 123.1(2) . .
C2 C3 C4 129.8(2) . .
C3 C4 H4A 109.5 . .
C3 C4 H4B 109.5 . .
H4A C4 H4B 109.5 . .
C3 C4 H4C 109.5 . .
H4A C4 H4C 109.5 . .
H4B C4 H4C 109.5 . .
C1 C5 H5A 109.5 . .
C1 C5 H5B 109.5 . .
H5A C5 H5B 109.5 . .
C1 C5 H5C 109.5 . .
H5A C5 H5C 109.5 . .
H5B C5 H5C 109.5 . .
N3 C6 C7 110.3(2) . .
N3 C6 C9 120.7(2) . .
C7 C6 C9 129.0(2) . .
C8 C7 C6 106.4(2) . .
C8 C7 H7 126.8 . .
C6 C7 H7 126.8 . .
N4 C8 C7 106.4(2) . .
N4 C8 C10 123.6(3) . .
C7 C8 C10 130.1(3) . .
C6 C9 H9A 109.5 . .
C6 C9 H9B 109.5 . .
H9A C9 H9B 109.5 . .
C6 C9 H9C 109.5 . .
H9A C9 H9C 109.5 . .
H9B C9 H9C 109.5 . .
C8 C10 H10A 109.5 . .
C8 C10 H10B 109.5 . .
H10A C10 H10B 109.5 . .
C8 C10 H10C 109.5 . .
H10A C10 H10C 109.5 . .
H10B C10 H10C 109.5 . .
N4 C11 C12 114.22(17) . .
N4 C11 H11A 108.7 . .
C12 C11 H11A 108.7 . .
N4 C11 H11B 108.7 . .
C12 C11 H11B 108.7 . .
H11A C11 H11B 107.6 . .
C14 C12 C13 118.24(19) . .
C14 C12 C11 118.49(19) . .
C13 C12 C11 123.25(18) . .
C12 C13 C14 120.57(19) . 2_657
C12 C13 H13 119.7 . .
C14 C13 H13 119.7 2_657 .
C12 C14 C13 121.2(2) . 2_657
C12 C14 H14 119.4 . .
C13 C14 H14 119.4 2_657 .
C16 C15 C17 120.8(2) . 2_766
C16 C15 H15 119.6 . .
C17 C15 H15 119.6 2_766 .
C15 C16 C17 118.4(2) . .
C15 C16 C18 120.14(19) . .
C17 C16 C18 121.45(19) . .
C16 C17 C15 120.8(2) . 2_766
C16 C17 H17 119.6 . .
C15 C17 H17 119.6 2_766 .
N2 C18 C16 111.70(17) . .
N2 C18 H18A 109.3 . .
C16 C18 H18A 109.3 . .
N2 C18 H18B 109.3 . .
C16 C18 H18B 109.3 . .
H18A C18 H18B 107.9 . .
C1 N1 N2 105.29(16) . .
C1 N1 Cu1 128.35(14) . .
N2 N1 Cu1 126.09(13) . .
C3 N2 N1 111.22(17) . .
C3 N2 C18 129.64(18) . .
N1 N2 C18 118.54(16) . .
C6 N3 N4 105.54(17) . .
C6 N3 Cu1 125.96(15) . .
N4 N3 Cu1 128.51(13) . .
C8 N4 N3 111.38(18) . .
C8 N4 C11 128.89(19) . .
N3 N4 C11 119.73(17) . .
N3 Cu1 N1 115.19(7) . .
N3 Cu1 I1 121.28(5) . .
N1 Cu1 I1 123.53(5) . .

loop_
_geom_bond_atom_site_label_1
_geom_bond_atom_site_label_2
_geom_bond_distance
_geom_bond_site_symmetry_2
C1 N1 1.340(3) .
C1 C2 1.398(3) .
C1 C5 1.485(3) .
C2 C3 1.367(3) .
C2 H2 0.9300 .
C3 N2 1.351(3) .
C3 C4 1.495(3) .
C4 H4A 0.9600 .
C4 H4B 0.9600 .
C4 H4C 0.9600 .
C5 H5A 0.9600 .
C5 H5B 0.9600 .
C5 H5C 0.9600 .
C6 N3 1.337(3) .
C6 C7 1.385(3) .
C6 C9 1.495(4) .
C7 C8 1.377(4) .
C7 H7 0.9300 .
C8 N4 1.349(3) .
C8 C10 1.489(4) .
C9 H9A 0.9600 .
C9 H9B 0.9600 .
C9 H9C 0.9600 .
C10 H10A 0.9600 .
C10 H10B 0.9600 .
C10 H10C 0.9600 .
C11 N4 1.454(3) .
C11 C12 1.511(3) .
C11 H11A 0.9700 .
C11 H11B 0.9700 .
C12 C14 1.382(3) .
C12 C13 1.387(3) .
C13 C14 1.389(3) 2_657
C13 H13 0.9300 .
C14 H14 0.9300 .
C15 C16 1.384(3) .
C15 C17 1.388(3) 2_766
C15 H15 0.9300 .
C16 C17 1.386(3) .
C16 C18 1.513(3) .
C17 H17 0.9300 .
C18 N2 1.450(3) .
C18 H18A 0.9700 .
C18 H18B 0.9700 .
N1 N2 1.367(2) .
N1 Cu1 1.9974(16) .
N3 N4 1.362(2) .
N3 Cu1 1.9939(17) .
Cu1 I1 2.5205(4) .
